data_4113169
loop_
_publ_author_name
'Jennifer R. Krumper'
'Richard L. Martin'
'P. Jeffrey Hay'
'Cathleen M. Yung'
'John Veltheer'
'Robert G. Bergman'

_publ_section_title
;
 Synthesis and Reactivity of the Hydrido- and Alkylrhenium Methylidene
 Complexes Cp*(PMe3)2(R)ReCH2 (R = H, CH3)
;
_journal_name_full 'Journal of the American Chemical Society'
_journal_page_first 14804
_journal_page_last 14815
_journal_paper_doi 10.1021/ja0468877
_journal_volume 126
_journal_year 2004
_chemical_formula_sum 'C50 H50 B F24 P2 Re'
_chemical_formula_weight 1365.87
_space_group_IT_number 2
_symmetry_cell_setting triclinic
_symmetry_Int_Tables_number 2
_symmetry_space_group_name_Hall '-P 1'
_symmetry_space_group_name_H-M 'P -1'
_audit_creation_date 'Mon May 17 15:21:23 2004'
_audit_creation_method 'by teXsan'
_cell_angle_alpha 102.179(1)
_cell_angle_beta 93.149(1)
_cell_angle_gamma 96.009(1)
_cell_formula_units_Z 2
_cell_length_a 12.2338(3)
_cell_length_b 12.9077(3)
_cell_length_c 18.1496(4)
_cell_measurement_reflns_used 8192
_cell_measurement_temperature 170.2
_cell_measurement_theta_max 23.0
_cell_measurement_theta_min 1.5
_cell_volume 2777.35(11)
_computing_cell_refinement 'Bruker-AXS SAINT v6.40'
_computing_data_collection 'Bruker-AXS SMART v5.054'
_computing_data_reduction 'Bruker-AXS SAINT v6.40'
_computing_publication_material teXsan
_computing_structure_refinement teXsan
_computing_structure_solution 'DIRDIF92 (PATTY)'
_diffrn_measurement_device_type 'Bruker SMART 1000'
_diffrn_measurement_method \w-scans
_diffrn_radiation_type 'Mo K\a'
_diffrn_radiation_wavelength 0.7107
_diffrn_reflns_av_R_equivalents 0.017
_diffrn_reflns_limit_h_max 0
_diffrn_reflns_limit_h_min 0
_diffrn_reflns_limit_k_max 0
_diffrn_reflns_limit_k_min 0
_diffrn_reflns_limit_l_max 0
_diffrn_reflns_limit_l_min 0
_diffrn_reflns_number 14867
_diffrn_standards_decay_% 0
_diffrn_standards_interval_count 0
_diffrn_standards_interval_time 0
_diffrn_standards_number 0
_exptl_absorpt_coefficient_mu 6.294
_exptl_absorpt_correction_type none
_exptl_crystal_colour orange
_exptl_crystal_density_diffrn 1.633
_exptl_crystal_description blocks
_exptl_crystal_F_000 1352.00
_exptl_crystal_size_max 0.300
_exptl_crystal_size_mid 0.300
_exptl_crystal_size_min 0.300
_refine_diff_density_max 1.52
_refine_diff_density_min -0.78
_refine_ls_extinction_method none
_refine_ls_goodness_of_fit_ref 1.929
_refine_ls_hydrogen_treatment constr
_refine_ls_number_parameters 731
_refine_ls_number_reflns 8002
_refine_ls_R_factor_gt 0.0000
_refine_ls_shift/su_max 0.0060
_refine_ls_structure_factor_coef F
_refine_ls_weighting_details 'w = 1/[\s^2^(Fo) + 0.00022|Fo|^2^]'
_refine_ls_weighting_scheme calc
_refine_ls_wR_factor_ref 0.0470
_reflns_number_gt 0
_reflns_number_total 0
_reflns_threshold_expression F^2^>2.0\s(F^2^)
_cod_data_source_file ja0468877si20040607_025753.cif
_cod_data_source_block Jen's_Re_Me_CH2_with_all_d
_cod_original_cell_volume 2777.4(1)
_cod_original_sg_symbol_H-M 'P -1 '
_cod_original_formula_sum 'C50 H50 B F24 P2 Re '
_cod_database_code 4113169

loop_
_symmetry_equiv_pos_as_xyz
x,y,z
-x,-y,-z

loop_
_atom_site_label
_atom_site_type_symbol
_atom_site_fract_x
_atom_site_fract_y
_atom_site_fract_z
_atom_site_U_iso_or_equiv
_atom_site_adp_type
_atom_site_occupancy
_atom_site_calc_flag
_atom_site_refinement_flags
Re(1) Re 0.14863(2) 0.46207(2) 0.23402(1) 0.04198(6) Uani 1.00 d .
P(1) P 0.2910(1) 0.3750(1) 0.28341(9) 0.0553(4) Uani 1.00 d .
P(2) P -0.0123(1) 0.3364(1) 0.19244(9) 0.0544(4) Uani 1.00 d .
F(1) F 0.0897(4) 0.0713(4) -0.0718(2) 0.111(2) Uani 1.00 d .
F(2) F 0.1830(3) 0.0951(3) 0.0348(2) 0.102(1) Uani 1.00 d .
F(3) F 0.0959(3) -0.0532(3) -0.0131(2) 0.081(1) Uani 1.00 d .
F(4) F 0.4730(4) -0.1794(4) 0.0203(2) 0.107(2) Uani 1.00 d .
F(5) F 0.4326(4) -0.2848(3) -0.0858(3) 0.112(2) Uani 1.00 d .
F(6) F 0.5763(3) -0.1789(3) -0.0679(2) 0.090(1) Uani 1.00 d .
F(7) F 0.0104(3) 0.0147(3) -0.3971(3) 0.090(1) Uani 1.00 d .
F(8) F -0.0542(3) -0.1244(5) -0.3654(3) 0.137(2) Uani 1.00 d .
F(9) F -0.0121(3) -0.1272(4) -0.4759(2) 0.099(2) Uani 1.00 d .
F(10) F 0.3597(4) -0.3724(3) -0.3678(2) 0.094(1) Uani 1.00 d .
F(11) F 0.2294(3) -0.4099(2) -0.4549(2) 0.078(1) Uani 1.00 d .
F(12) F 0.3848(4) -0.3280(3) -0.4719(3) 0.108(2) Uani 1.00 d .
F(13) F 0.6122(3) -0.0705(3) -0.4947(2) 0.075(1) Uani 1.00 d .
F(14) F 0.7802(3) -0.0060(4) -0.4669(2) 0.093(1) Uani 1.00 d .
F(15) F 0.6572(3) 0.0948(3) -0.4813(2) 0.082(1) Uani 1.00 d .
F(16) F 0.9091(2) 0.1524(3) -0.2021(2) 0.067(1) Uani 1.00 d .
F(17) F 0.8502(3) 0.0135(3) -0.1633(2) 0.082(1) Uani 1.00 d .
F(18) F 0.7955(3) 0.1630(3) -0.1168(2) 0.0583(9) Uani 1.00 d .
F(19) F 0.2621(6) 0.2600(4) -0.4406(3) 0.163(3) Uani 1.00 d .
F(20) F 0.3946(4) 0.3824(5) -0.4100(3) 0.134(2) Uani 1.00 d .
F(21) F 0.2380(4) 0.4070(4) -0.3815(3) 0.117(2) Uani 1.00 d .
F(22) F 0.421(3) 0.508(1) -0.101(1) 0.141(7) Uani 0.50 d P
F(23) F 0.264(1) 0.442(3) -0.085(1) 0.156(9) Uani 0.50 d P
F(24) F 0.404(3) 0.387(1) -0.0448(8) 0.115(7) Uani 0.50 d P
F(25) F 0.310(2) 0.510(1) -0.1137(9) 0.114(6) Uani 0.50 d P
F(26) F 0.276(2) 0.384(1) -0.067(1) 0.130(8) Uani 0.50 d P
F(27) F 0.438(1) 0.448(3) -0.070(1) 0.139(8) Uani 0.50 d P
C(1) C 0.1230(5) 0.5912(4) 0.1681(3) 0.049(2) Uani 1.00 d .
C(2) C 0.2358(4) 0.6022(4) 0.1904(3) 0.049(2) Uani 1.00 d .
C(3) C 0.2504(4) 0.6327(4) 0.2708(3) 0.044(1) Uani 1.00 d .
C(4) C 0.1447(4) 0.6407(4) 0.2974(3) 0.048(2) Uani 1.00 d .
C(5) C 0.0649(4) 0.6143(4) 0.2341(3) 0.048(2) Uani 1.00 d .
C(6) C 0.0759(6) 0.5789(5) 0.0883(3) 0.078(2) Uani 1.00 d .
C(7) C 0.3281(6) 0.6020(5) 0.1393(4) 0.076(2) Uani 1.00 d .
C(8) C 0.3571(5) 0.6714(4) 0.3167(4) 0.068(2) Uani 1.00 d .
C(9) C 0.1211(6) 0.6867(5) 0.3777(4) 0.078(2) Uani 1.00 d .
C(10) C -0.0552(5) 0.6314(5) 0.2381(5) 0.084(2) Uani 1.00 d .
C(11) C 0.1970(6) 0.3691(6) 0.1371(4) 0.068(2) Uani 1.00 d .
C(12) C 0.0854(5) 0.4383(5) 0.3441(3) 0.063(2) Uani 1.00 d .
C(13) C 0.4222(6) 0.3942(5) 0.2422(4) 0.077(2) Uani 1.00 d .
C(14) C 0.3351(6) 0.4139(6) 0.3834(4) 0.084(3) Uani 1.00 d .
C(15) C 0.2705(6) 0.2303(5) 0.2690(4) 0.080(2) Uani 1.00 d .
C(16) C -0.0690(6) 0.3254(5) 0.0965(4) 0.086(2) Uani 1.00 d .
C(17) C -0.1378(6) 0.3583(6) 0.2427(5) 0.091(3) Uani 1.00 d .
C(18) C -0.0045(5) 0.1985(4) 0.1959(4) 0.066(2) Uani 1.00 d .
C(19) C 0.3761(4) 0.0013(3) -0.1726(2) 0.032(1) Uani 1.00 d .
C(20) C 0.2840(4) 0.0308(4) -0.1341(2) 0.036(1) Uani 1.00 d .
C(21) C 0.2560(4) -0.0057(4) -0.0697(3) 0.042(1) Uani 1.00 d .
C(22) C 0.3174(4) -0.0749(4) -0.0418(3) 0.043(1) Uani 1.00 d .
C(23) C 0.4075(4) -0.1071(4) -0.0798(2) 0.039(1) Uani 1.00 d .
C(24) C 0.4358(4) -0.0693(3) -0.1437(2) 0.033(1) Uani 1.00 d .
C(25) C 0.1571(5) 0.0297(5) -0.0305(3) 0.060(2) Uani 1.00 d .
C(26) C 0.4701(5) -0.1871(4) -0.0535(3) 0.050(2) Uani 1.00 d .
C(27) C 0.3150(3) -0.0477(3) -0.3136(2) 0.028(1) Uani 1.00 d .
C(28) C 0.2067(4) -0.0311(3) -0.3358(2) 0.034(1) Uani 1.00 d .
C(29) C 0.1336(4) -0.1096(4) -0.3832(2) 0.035(1) Uani 1.00 d .
C(30) C 0.1654(4) -0.2103(4) -0.4119(3) 0.040(1) Uani 1.00 d .
C(31) C 0.2703(4) -0.2292(3) -0.3909(3) 0.038(1) Uani 1.00 d .
C(32) C 0.3434(4) -0.1497(3) -0.3430(2) 0.034(1) Uani 1.00 d .
C(33) C 0.0208(4) -0.0878(4) -0.4044(3) 0.047(2) Uani 1.00 d .
C(34) C 0.3104(5) -0.3347(4) -0.4205(3) 0.060(2) Uani 1.00 d .
C(35) C 0.5264(4) 0.0386(3) -0.2737(2) 0.030(1) Uani 1.00 d .
C(36) C 0.5516(4) 0.0182(3) -0.3497(2) 0.032(1) Uani 1.00 d .
C(37) C 0.6591(4) 0.0270(4) -0.3701(2) 0.034(1) Uani 1.00 d .
C(38) C 0.7474(4) 0.0557(3) -0.3158(3) 0.035(1) Uani 1.00 d .
C(39) C 0.7247(4) 0.0766(3) -0.2405(2) 0.032(1) Uani 1.00 d .
C(40) C 0.6168(4) 0.0687(3) -0.2203(2) 0.030(1) Uani 1.00 d .
C(41) C 0.6792(4) 0.0096(5) -0.4530(3) 0.049(2) Uani 1.00 d .
C(42) C 0.8189(4) 0.1013(4) -0.1810(3) 0.041(1) Uani 1.00 d .
C(43) C 0.3717(3) 0.1619(3) -0.2485(2) 0.033(1) Uani 1.00 d .
C(44) C 0.3497(4) 0.1979(3) -0.3147(3) 0.037(1) Uani 1.00 d .
C(45) C 0.3315(4) 0.3024(4) -0.3144(3) 0.044(1) Uani 1.00 d .
C(46) C 0.3344(4) 0.3764(4) -0.2460(3) 0.051(2) Uani 1.00 d .
C(47) C 0.3558(4) 0.3434(4) -0.1796(3) 0.044(1) Uani 1.00 d .
C(48) C 0.3756(4) 0.2389(4) -0.1806(3) 0.038(1) Uani 1.00 d .
C(49) C 0.3078(6) 0.3362(4) -0.3859(4) 0.063(2) Uani 1.00 d .
C(50) C 0.3547(6) 0.4203(5) -0.1045(4) 0.066(2) Uani 1.00 d .
C(100) C 0.1638 0.6162 0.2322 0.0025 Uiso 0.00 d P
B(1) B 0.3986(4) 0.0389(4) -0.2517(3) 0.030(1) Uiso 1.00 d .
H(1) H -0.0023 0.5673 0.0865 0.0934 Uiso 1.00 calc .
H(2) H 0.0977 0.6420 0.0711 0.0934 Uiso 1.00 calc .
H(3) H 0.1024 0.5198 0.0569 0.0934 Uiso 1.00 calc .
H(4) H 0.2994 0.5753 0.0883 0.0910 Uiso 1.00 calc .
H(5) H 0.3632 0.6728 0.1449 0.0910 Uiso 1.00 calc .
H(6) H 0.3802 0.5579 0.1523 0.0910 Uiso 1.00 calc .
H(7) H 0.4127 0.6308 0.2956 0.0819 Uiso 1.00 calc .
H(8) H 0.3771 0.7446 0.3167 0.0819 Uiso 1.00 calc .
H(9) H 0.3497 0.6636 0.3671 0.0819 Uiso 1.00 calc .
H(10) H 0.1786 0.6758 0.4115 0.0941 Uiso 1.00 calc .
H(11) H 0.0531 0.6524 0.3883 0.0941 Uiso 1.00 calc .
H(12) H 0.1166 0.7611 0.3838 0.0941 Uiso 1.00 calc .
H(13) H -0.0621 0.7052 0.2432 0.1008 Uiso 1.00 calc .
H(14) H -0.0830 0.6079 0.2804 0.1008 Uiso 1.00 calc .
H(15) H -0.0961 0.5920 0.1931 0.1008 Uiso 1.00 calc .
H(16) H 0.201(5) 0.396(5) 0.095(3) 0.0714 Uiso 1.00 calc .
H(17) H 0.204(5) 0.291(5) 0.123(3) 0.0714 Uiso 1.00 calc .
H(18) H 0.0146 0.4619 0.3486 0.0755 Uiso 1.00 calc .
H(19) H 0.0803 0.3648 0.3453 0.0755 Uiso 1.00 calc .
H(20) H 0.1347 0.4783 0.3849 0.0755 Uiso 1.00 calc .
H(21) H 0.4773 0.3667 0.2689 0.0925 Uiso 1.00 calc .
H(22) H 0.4426 0.4682 0.2456 0.0925 Uiso 1.00 calc .
H(23) H 0.4150 0.3576 0.1906 0.0925 Uiso 1.00 calc .
H(24) H 0.4012 0.3845 0.3927 0.1006 Uiso 1.00 calc .
H(25) H 0.2793 0.3881 0.4116 0.1006 Uiso 1.00 calc .
H(26) H 0.3480 0.4895 0.3982 0.1006 Uiso 1.00 calc .
H(27) H 0.3378 0.2053 0.2818 0.0962 Uiso 1.00 calc .
H(28) H 0.2158 0.2101 0.3001 0.0962 Uiso 1.00 calc .
H(29) H 0.2472 0.1999 0.2174 0.0962 Uiso 1.00 calc .
H(30) H -0.1392 0.2839 0.0889 0.1028 Uiso 1.00 calc .
H(31) H -0.0766 0.3946 0.0882 0.1028 Uiso 1.00 calc .
H(32) H -0.0209 0.2919 0.0621 0.1028 Uiso 1.00 calc .
H(33) H -0.1980 0.3096 0.2165 0.1098 Uiso 1.00 calc .
H(34) H -0.1538 0.4293 0.2450 0.1098 Uiso 1.00 calc .
H(35) H -0.1263 0.3472 0.2925 0.1098 Uiso 1.00 calc .
H(36) H -0.0702 0.1562 0.1718 0.0796 Uiso 1.00 calc .
H(37) H 0.0036 0.1924 0.2471 0.0796 Uiso 1.00 calc .
H(38) H 0.0570 0.1743 0.1706 0.0796 Uiso 1.00 calc .
H(39) H 0.2392 0.0771 -0.1525 0.0435 Uiso 1.00 calc .
H(40) H 0.2985 -0.0996 0.0021 0.0517 Uiso 1.00 calc .
H(41) H 0.4981 -0.0927 -0.1684 0.0399 Uiso 1.00 calc .
H(42) H 0.1831 0.0368 -0.3175 0.0407 Uiso 1.00 calc .
H(43) H 0.1161 -0.2642 -0.4449 0.0476 Uiso 1.00 calc .
H(44) H 0.4150 -0.1655 -0.3298 0.0404 Uiso 1.00 calc .
H(45) H 0.4930 -0.0023 -0.3883 0.0385 Uiso 1.00 calc .
H(46) H 0.8211 0.0609 -0.3298 0.0419 Uiso 1.00 calc .
H(47) H 0.6040 0.0844 -0.1681 0.0363 Uiso 1.00 calc .
H(48) H 0.3472 0.1487 -0.3620 0.0441 Uiso 1.00 calc .
H(49) H 0.3220 0.4481 -0.2451 0.0615 Uiso 1.00 calc .
H(50) H 0.3921 0.2190 -0.1341 0.0457 Uiso 1.00 calc .

loop_
_atom_site_aniso_label
_atom_site_aniso_U_11
_atom_site_aniso_U_22
_atom_site_aniso_U_33
_atom_site_aniso_U_12
_atom_site_aniso_U_13
_atom_site_aniso_U_23
Re(1) 0.0365(1) 0.0419(1) 0.0450(1) -0.00063(8) -0.00619(9) 0.00894(9)
P(1) 0.0533(9) 0.0536(8) 0.0605(9) 0.0146(7) 0.0024(7) 0.0120(7)
P(2) 0.0570(9) 0.0455(8) 0.0581(9) -0.0087(6) -0.0044(7) 0.0151(7)
F(1) 0.082(3) 0.190(5) 0.106(3) 0.078(3) 0.063(3) 0.089(3)
F(2) 0.082(3) 0.107(3) 0.094(3) -0.001(2) 0.045(2) -0.034(2)
F(3) 0.057(2) 0.097(3) 0.093(3) -0.001(2) 0.037(2) 0.026(2)
F(4) 0.157(4) 0.137(4) 0.052(2) 0.078(3) 0.014(2) 0.046(2)
F(5) 0.134(4) 0.043(2) 0.149(4) 0.001(2) -0.049(3) 0.020(2)
F(6) 0.067(3) 0.095(3) 0.130(3) 0.028(2) 0.011(2) 0.065(3)
F(7) 0.052(2) 0.078(3) 0.137(4) 0.020(2) -0.026(2) 0.022(2)
F(8) 0.034(2) 0.254(6) 0.182(5) 0.032(3) 0.032(3) 0.169(5)
F(9) 0.067(3) 0.140(4) 0.079(3) 0.041(2) -0.034(2) -0.007(3)
F(10) 0.120(3) 0.050(2) 0.102(3) 0.038(2) -0.054(3) -0.004(2)
F(11) 0.082(3) 0.040(2) 0.097(3) 0.006(2) -0.034(2) -0.005(2)
F(12) 0.112(4) 0.068(2) 0.137(4) 0.027(2) 0.057(3) -0.011(2)
F(13) 0.071(2) 0.108(3) 0.035(2) -0.004(2) 0.012(2) -0.008(2)
F(14) 0.038(2) 0.206(5) 0.037(2) 0.037(2) 0.015(1) 0.017(2)
F(15) 0.107(3) 0.107(3) 0.045(2) 0.020(2) 0.019(2) 0.039(2)
F(16) 0.034(2) 0.107(3) 0.056(2) -0.014(2) -0.005(1) 0.021(2)
F(17) 0.090(3) 0.059(2) 0.093(3) 0.011(2) -0.052(2) 0.024(2)
F(18) 0.048(2) 0.079(2) 0.038(2) -0.002(2) -0.009(1) -0.002(2)
F(19) 0.309(9) 0.075(3) 0.097(3) -0.004(4) -0.094(5) 0.042(3)
F(20) 0.081(3) 0.242(6) 0.117(4) 0.020(4) 0.026(3) 0.120(4)
F(21) 0.130(4) 0.133(4) 0.133(4) 0.070(3) 0.032(3) 0.094(3)
F(22) 0.20(2) 0.056(7) 0.13(1) -0.047(10) 0.06(1) -0.044(6)
F(23) 0.052(9) 0.26(3) 0.11(1) 0.08(2) -0.021(9) -0.10(2)
F(24) 0.21(3) 0.076(7) 0.051(6) 0.056(9) -0.036(8) -0.022(5)
F(25) 0.15(2) 0.052(6) 0.12(1) 0.027(7) -0.013(10) -0.030(5)
F(26) 0.19(3) 0.085(8) 0.09(1) -0.015(10) 0.09(2) -0.037(6)
F(27) 0.051(7) 0.23(2) 0.09(1) 0.05(1) -0.035(8) -0.09(1)
C(1) 0.052(3) 0.048(3) 0.043(3) -0.003(2) -0.009(3) 0.009(2)
C(2) 0.048(3) 0.043(3) 0.053(3) 0.003(2) 0.007(3) 0.006(2)
C(3) 0.038(3) 0.036(2) 0.055(3) 0.000(2) -0.006(2) 0.009(2)
C(4) 0.050(3) 0.045(3) 0.048(3) 0.003(2) 0.003(3) 0.007(2)
C(5) 0.031(3) 0.045(3) 0.068(4) 0.002(2) 0.001(3) 0.012(3)
C(6) 0.102(6) 0.067(4) 0.058(4) -0.011(4) -0.026(4) 0.019(3)
C(7) 0.071(4) 0.073(4) 0.089(5) 0.005(3) 0.038(4) 0.023(4)
C(8) 0.052(4) 0.046(3) 0.099(5) 0.000(3) -0.027(3) 0.009(3)
C(9) 0.101(6) 0.071(4) 0.059(4) 0.004(4) 0.019(4) 0.003(3)
C(10) 0.041(4) 0.077(4) 0.140(7) 0.008(3) 0.007(4) 0.036(4)
C(11) 0.076(5) 0.070(4) 0.054(4) 0.007(3) 0.007(3) 0.004(3)
C(12) 0.069(4) 0.075(4) 0.044(3) 0.014(3) 0.016(3) 0.005(3)
C(13) 0.060(4) 0.076(4) 0.093(5) 0.015(3) 0.012(4) 0.007(4)
C(14) 0.077(5) 0.116(6) 0.065(4) 0.042(4) -0.006(4) 0.020(4)
C(15) 0.063(4) 0.063(4) 0.123(6) 0.016(3) -0.004(4) 0.038(4)
C(16) 0.089(5) 0.074(4) 0.087(5) -0.030(4) -0.033(4) 0.033(4)
C(17) 0.062(5) 0.086(5) 0.126(6) -0.009(4) 0.022(4) 0.028(5)
C(18) 0.075(4) 0.044(3) 0.075(4) -0.017(3) -0.016(3) 0.019(3)
C(19) 0.029(2) 0.036(2) 0.027(2) -0.002(2) 0.003(2) 0.002(2)
C(20) 0.031(3) 0.043(3) 0.032(2) 0.001(2) 0.004(2) 0.005(2)
C(21) 0.035(3) 0.057(3) 0.032(3) -0.003(2) 0.010(2) 0.004(2)
C(22) 0.044(3) 0.054(3) 0.029(2) -0.008(2) 0.006(2) 0.012(2)
C(23) 0.042(3) 0.041(2) 0.031(2) -0.007(2) 0.001(2) 0.007(2)
C(24) 0.035(3) 0.036(2) 0.028(2) 0.001(2) 0.008(2) 0.005(2)
C(25) 0.047(4) 0.084(4) 0.052(4) 0.006(3) 0.020(3) 0.019(3)
C(26) 0.056(4) 0.047(3) 0.048(3) 0.001(2) 0.001(3) 0.020(2)
C(27) 0.027(2) 0.034(2) 0.024(2) 0.004(2) 0.006(2) 0.011(2)
C(28) 0.033(3) 0.039(2) 0.032(2) 0.007(2) 0.008(2) 0.012(2)
C(29) 0.028(2) 0.048(3) 0.035(2) 0.005(2) 0.005(2) 0.017(2)
C(30) 0.042(3) 0.043(3) 0.032(2) -0.002(2) -0.004(2) 0.009(2)
C(31) 0.042(3) 0.033(2) 0.038(3) 0.004(2) -0.002(2) 0.008(2)
C(32) 0.029(2) 0.040(2) 0.034(2) 0.006(2) 0.001(2) 0.011(2)
C(33) 0.034(3) 0.061(3) 0.049(3) 0.002(2) 0.001(2) 0.022(3)
C(34) 0.071(4) 0.042(3) 0.059(4) 0.008(3) -0.012(3) -0.002(3)
C(35) 0.032(2) 0.030(2) 0.030(2) 0.008(2) 0.005(2) 0.009(2)
C(36) 0.029(2) 0.040(2) 0.029(2) 0.007(2) 0.001(2) 0.011(2)
C(37) 0.035(3) 0.042(2) 0.027(2) 0.009(2) 0.007(2) 0.009(2)
C(38) 0.026(2) 0.041(2) 0.041(3) 0.008(2) 0.006(2) 0.013(2)
C(39) 0.030(2) 0.035(2) 0.030(2) 0.004(2) 0.002(2) 0.011(2)
C(40) 0.036(3) 0.031(2) 0.025(2) 0.007(2) 0.006(2) 0.007(2)
C(41) 0.040(3) 0.077(4) 0.030(3) 0.007(3) 0.004(2) 0.010(3)
C(42) 0.035(3) 0.047(3) 0.041(3) 0.000(2) -0.003(2) 0.013(2)
C(43) 0.023(2) 0.035(2) 0.040(3) 0.005(2) 0.007(2) 0.006(2)
C(44) 0.033(3) 0.034(2) 0.043(3) 0.004(2) 0.007(2) 0.007(2)
C(45) 0.037(3) 0.041(3) 0.056(3) 0.003(2) 0.003(2) 0.016(2)
C(46) 0.034(3) 0.028(2) 0.088(4) 0.002(2) 0.003(3) 0.006(3)
C(47) 0.032(3) 0.040(3) 0.055(3) 0.001(2) 0.004(2) -0.001(2)
C(48) 0.026(2) 0.041(3) 0.043(3) 0.002(2) 0.001(2) 0.001(2)
C(49) 0.076(4) 0.042(3) 0.078(4) 0.013(3) 0.002(4) 0.026(3)
C(50) 0.068(5) 0.048(4) 0.071(4) 0.007(3) 0.012(4) -0.012(3)

loop_
_atom_type_symbol
_atom_type_description
_atom_type_scat_dispersion_real
_atom_type_scat_dispersion_imag
_atom_type_scat_source
Re Re -1.018 7.231
;International Tables for Crystallography
(1992, Vol. C, Tables 4.2.6.8 and 6.1.1.1)
;
P P 0.102 0.094
;International Tables for Crystallography
(1992, Vol. C, Tables 4.2.6.8 and 6.1.1.1)
;
F F 0.017 0.010
;International Tables for Crystallography
(1992, Vol. C, Tables 4.2.6.8 and 6.1.1.1)
;
C C 0.003 0.002
;International Tables for Crystallography
(1992, Vol. C, Tables 4.2.6.8 and 6.1.1.1)
;
H H 0.000 0.000
;International Tables for Crystallography
(1992, Vol. C, Table 6.1.1.2)
;
B B 0.001 0.001
;International Tables for Crystallography
(1992, Vol. C, Tables 4.2.6.8 and 6.1.1.1)
;

loop_
_geom_angle_atom_site_label_1
_geom_angle_atom_site_label_2
_geom_angle_atom_site_label_3
_geom_angle
_geom_angle_publ_flag
P(1) Re(1) P(2) 109.54(5) ?
P(1) Re(1) C(11) 77.9(2) ?
P(1) Re(1) C(12) 77.9(2) ?
P(1) Re(1) C(100) 124.11(4) ?
P(2) Re(1) C(11) 78.3(2) ?
P(2) Re(1) C(12) 77.8(2) ?
P(2) Re(1) C(100) 126.33(4) ?
C(11) Re(1) C(12) 137.7(3) ?
C(11) Re(1) C(100) 112.5(2) ?
C(12) Re(1) C(100) 109.8(2) ?
Re(1) P(1) C(13) 113.7(2) ?
Re(1) P(1) C(14) 119.0(2) ?
Re(1) P(1) C(15) 118.2(2) ?
C(13) P(1) C(14) 100.8(3) ?
C(13) P(1) C(15) 100.7(3) ?
C(14) P(1) C(15) 101.5(4) ?
Re(1) P(2) C(16) 116.4(2) ?
Re(1) P(2) C(17) 117.9(2) ?
Re(1) P(2) C(18) 118.3(2) ?
C(16) P(2) C(17) 99.4(4) ?
C(16) P(2) C(18) 102.2(3) ?
C(17) P(2) C(18) 99.3(3) ?
C(2) C(1) C(5) 108.2(4) ?
C(2) C(1) C(6) 124.6(5) ?
C(5) C(1) C(6) 126.1(5) ?
C(1) C(2) C(3) 108.7(5) ?
C(1) C(2) C(7) 126.1(5) ?
C(3) C(2) C(7) 124.3(5) ?
C(2) C(3) C(4) 107.2(4) ?
C(2) C(3) C(8) 126.0(5) ?
C(4) C(3) C(8) 125.6(5) ?
C(3) C(4) C(5) 108.6(4) ?
C(3) C(4) C(9) 125.7(5) ?
C(5) C(4) C(9) 125.0(5) ?
C(1) C(5) C(4) 107.3(4) ?
C(1) C(5) C(10) 127.2(5) ?
C(4) C(5) C(10) 124.4(5) ?
C(20) C(19) C(24) 115.6(4) ?
C(20) C(19) B(1) 119.7(4) ?
C(24) C(19) B(1) 124.3(4) ?
C(19) C(20) C(21) 122.2(4) ?
C(20) C(21) C(22) 121.0(4) ?
C(20) C(21) C(25) 119.7(5) ?
C(22) C(21) C(25) 119.3(4) ?
C(21) C(22) C(23) 118.0(4) ?
C(22) C(23) C(24) 120.7(5) ?
C(22) C(23) C(26) 118.7(4) ?
C(24) C(23) C(26) 120.5(4) ?
C(19) C(24) C(23) 122.5(4) ?
F(1) C(25) F(2) 109.7(6) ?
F(1) C(25) F(3) 105.3(5) ?
F(1) C(25) C(21) 113.7(5) ?
F(2) C(25) F(3) 103.5(5) ?
F(2) C(25) C(21) 113.0(5) ?
F(3) C(25) C(21) 111.0(5) ?
F(4) C(26) F(5) 107.4(5) ?
F(4) C(26) F(6) 103.9(5) ?
F(4) C(26) C(23) 113.6(5) ?
F(5) C(26) F(6) 104.0(5) ?
F(5) C(26) C(23) 113.2(5) ?
F(6) C(26) C(23) 113.9(4) ?
C(28) C(27) C(32) 115.0(4) ?
C(28) C(27) B(1) 123.9(4) ?
C(32) C(27) B(1) 120.8(4) ?
C(27) C(28) C(29) 122.8(4) ?
C(28) C(29) C(30) 120.4(4) ?
C(28) C(29) C(33) 120.5(4) ?
C(30) C(29) C(33) 119.1(4) ?
C(29) C(30) C(31) 118.1(4) ?
C(30) C(31) C(32) 121.1(4) ?
C(30) C(31) C(34) 121.0(4) ?
C(32) C(31) C(34) 117.9(4) ?
C(27) C(32) C(31) 122.5(4) ?
F(7) C(33) F(8) 105.8(5) ?
F(7) C(33) F(9) 102.5(4) ?
F(7) C(33) C(29) 114.1(4) ?
F(8) C(33) F(9) 106.3(5) ?
F(8) C(33) C(29) 113.6(4) ?
F(9) C(33) C(29) 113.5(4) ?
F(10) C(34) F(11) 106.8(5) ?
F(10) C(34) F(12) 105.6(6) ?
F(10) C(34) C(31) 113.2(4) ?
F(11) C(34) F(12) 106.1(5) ?
F(11) C(34) C(31) 112.8(5) ?
F(12) C(34) C(31) 111.8(5) ?
C(36) C(35) C(40) 115.6(4) ?
C(36) C(35) B(1) 120.9(4) ?
C(40) C(35) B(1) 123.2(4) ?
C(35) C(36) C(37) 122.2(4) ?
C(36) C(37) C(38) 121.0(4) ?
C(36) C(37) C(41) 119.0(4) ?
C(38) C(37) C(41) 119.9(4) ?
C(37) C(38) C(39) 117.9(4) ?
C(38) C(39) C(40) 120.9(4) ?
C(38) C(39) C(42) 118.7(4) ?
C(40) C(39) C(42) 120.3(4) ?
C(35) C(40) C(39) 122.4(4) ?
F(13) C(41) F(14) 108.4(5) ?
F(13) C(41) F(15) 104.1(4) ?
F(13) C(41) C(37) 112.3(4) ?
F(14) C(41) F(15) 106.6(5) ?
F(14) C(41) C(37) 113.7(4) ?
F(15) C(41) C(37) 111.1(4) ?
F(16) C(42) F(17) 106.0(4) ?
F(16) C(42) F(18) 105.7(4) ?
F(16) C(42) C(39) 113.1(4) ?
F(17) C(42) F(18) 106.4(4) ?
F(17) C(42) C(39) 112.0(4) ?
F(18) C(42) C(39) 113.0(4) ?
C(44) C(43) C(48) 115.7(4) ?
C(44) C(43) B(1) 121.2(4) ?
C(48) C(43) B(1) 123.0(4) ?
C(43) C(44) C(45) 122.8(4) ?
C(44) C(45) C(46) 120.0(5) ?
C(44) C(45) C(49) 120.7(5) ?
C(46) C(45) C(49) 119.3(5) ?
C(45) C(46) C(47) 118.6(4) ?
C(46) C(47) C(48) 120.9(4) ?
C(46) C(47) C(50) 119.9(5) ?
C(48) C(47) C(50) 119.1(5) ?
C(43) C(48) C(47) 121.9(4) ?
F(19) C(49) F(20) 108.0(6) ?
F(19) C(49) F(21) 102.6(6) ?
F(19) C(49) C(45) 114.3(5) ?
F(20) C(49) F(21) 103.4(5) ?
F(20) C(49) C(45) 113.2(5) ?
F(21) C(49) C(45) 114.2(5) ?
F(22) C(50) F(23) 109(1) ?
F(22) C(50) F(24) 98(1) ?
F(22) C(50) F(25) 61(1) ?
F(22) C(50) F(26) 138(1) ?
F(22) C(50) F(27) 51(1) ?
F(22) C(50) C(47) 111.7(9) ?
F(23) C(50) F(24) 105(1) ?
F(23) C(50) F(25) 55(1) ?
F(23) C(50) F(26) 41(1) ?
F(23) C(50) F(27) 127.3(10) ?
F(23) C(50) C(47) 116.1(9) ?
F(24) C(50) F(25) 135.6(9) ?
F(24) C(50) F(26) 72(1) ?
F(24) C(50) F(27) 48(1) ?
F(24) C(50) C(47) 113.5(7) ?
F(25) C(50) F(26) 96(1) ?
F(25) C(50) F(27) 106(1) ?
F(25) C(50) C(47) 110.8(8) ?
F(26) C(50) F(27) 114(1) ?
F(26) C(50) C(47) 109.3(8) ?
F(27) C(50) C(47) 116.5(8) ?
C(19) B(1) C(27) 102.7(3) ?
C(19) B(1) C(35) 114.1(4) ?
C(19) B(1) C(43) 112.1(4) ?
C(27) B(1) C(35) 111.7(3) ?
C(27) B(1) C(43) 111.8(4) ?
C(35) B(1) C(43) 104.7(3) ?
C(1) C(6) H(1) 109.470 no
C(1) C(6) H(2) 109.470 no
C(1) C(6) H(3) 109.470 no
H(1) C(6) H(2) 109.472 no
H(1) C(6) H(3) 109.473 no
H(2) C(6) H(3) 109.473 no
C(2) C(7) H(4) 109.470 no
C(2) C(7) H(5) 109.470 no
C(2) C(7) H(6) 109.470 no
H(4) C(7) H(5) 109.472 no
H(4) C(7) H(6) 109.473 no
H(5) C(7) H(6) 109.472 no
C(3) C(8) H(7) 109.471 no
C(3) C(8) H(8) 109.470 no
C(3) C(8) H(9) 109.471 no
H(7) C(8) H(8) 109.472 no
H(7) C(8) H(9) 109.472 no
H(8) C(8) H(9) 109.472 no
C(4) C(9) H(10) 109.470 no
C(4) C(9) H(11) 109.470 no
C(4) C(9) H(12) 109.469 no
H(10) C(9) H(11) 109.473 no
H(10) C(9) H(12) 109.473 no
H(11) C(9) H(12) 109.472 no
C(5) C(10) H(13) 109.470 no
C(5) C(10) H(14) 109.470 no
C(5) C(10) H(15) 109.470 no
H(13) C(10) H(14) 109.472 no
H(13) C(10) H(15) 109.473 no
H(14) C(10) H(15) 109.472 no
Re(1) C(11) H(16) 118(3) no
Re(1) C(11) H(17) 131(3) no
H(16) C(11) H(17) 108(5) no
Re(1) C(12) H(18) 109.470 no
Re(1) C(12) H(19) 109.470 no
Re(1) C(12) H(20) 109.470 no
H(18) C(12) H(19) 109.472 no
H(18) C(12) H(20) 109.473 no
H(19) C(12) H(20) 109.473 no
P(1) C(13) H(21) 109.470 no
P(1) C(13) H(22) 109.470 no
P(1) C(13) H(23) 109.471 no
H(21) C(13) H(22) 109.471 no
H(21) C(13) H(23) 109.472 no
H(22) C(13) H(23) 109.473 no
P(1) C(14) H(24) 109.470 no
P(1) C(14) H(25) 109.471 no
P(1) C(14) H(26) 109.470 no
H(24) C(14) H(25) 109.473 no
H(24) C(14) H(26) 109.472 no
H(25) C(14) H(26) 109.472 no
P(1) C(15) H(27) 109.470 no
P(1) C(15) H(28) 109.471 no
P(1) C(15) H(29) 109.470 no
H(27) C(15) H(28) 109.473 no
H(27) C(15) H(29) 109.471 no
H(28) C(15) H(29) 109.472 no
P(2) C(16) H(30) 109.470 no
P(2) C(16) H(31) 109.470 no
P(2) C(16) H(32) 109.470 no
H(30) C(16) H(31) 109.473 no
H(30) C(16) H(32) 109.472 no
H(31) C(16) H(32) 109.473 no
P(2) C(17) H(33) 109.470 no
P(2) C(17) H(34) 109.470 no
P(2) C(17) H(35) 109.470 no
H(33) C(17) H(34) 109.473 no
H(33) C(17) H(35) 109.472 no
H(34) C(17) H(35) 109.473 no
P(2) C(18) H(36) 109.469 no
P(2) C(18) H(37) 109.470 no
P(2) C(18) H(38) 109.470 no
H(36) C(18) H(37) 109.472 no
H(36) C(18) H(38) 109.473 no
H(37) C(18) H(38) 109.473 no
C(19) C(20) H(39) 118.900 no
C(21) C(20) H(39) 118.901 no
C(21) C(22) H(40) 121.017 no
C(23) C(22) H(40) 121.018 no
C(19) C(24) H(41) 118.730 no
C(23) C(24) H(41) 118.730 no
C(27) C(28) H(42) 118.581 no
C(29) C(28) H(42) 118.580 no
C(29) C(30) H(43) 120.929 no
C(31) C(30) H(43) 120.928 no
C(27) C(32) H(44) 118.750 no
C(31) C(32) H(44) 118.749 no
C(35) C(36) H(45) 118.895 no
C(37) C(36) H(45) 118.896 no
C(37) C(38) H(46) 121.039 no
C(39) C(38) H(46) 121.038 no
C(35) C(40) H(47) 118.797 no
C(39) C(40) H(47) 118.796 no
C(43) C(44) H(48) 118.594 no
C(45) C(44) H(48) 118.594 no
C(45) C(46) H(49) 120.693 no
C(47) C(46) H(49) 120.692 no
C(43) C(48) H(50) 119.055 no
C(47) C(48) H(50) 119.057 no

loop_
_geom_bond_atom_site_label_1
_geom_bond_atom_site_label_2
_geom_bond_distance
_geom_bond_publ_flag
Re(1) P(1) 2.401(2) yes
Re(1) P(2) 2.393(1) yes
Re(1) C(1) 2.284(5) yes
Re(1) C(2) 2.309(5) yes
Re(1) C(3) 2.358(5) yes
Re(1) C(4) 2.356(5) yes
Re(1) C(5) 2.308(5) yes
Re(1) C(11) 2.064(6) yes
Re(1) C(12) 2.250(5) yes
Re(1) C(100) 1.9860(2) yes
P(1) C(13) 1.823(7) yes
P(1) C(14) 1.813(7) yes
P(1) C(15) 1.819(6) yes
P(2) C(16) 1.810(7) yes
P(2) C(17) 1.846(7) yes
P(2) C(18) 1.807(6) yes
F(1) C(25) 1.312(7) yes
F(2) C(25) 1.304(7) yes
F(3) C(25) 1.344(7) yes
F(4) C(26) 1.321(6) yes
F(5) C(26) 1.298(6) yes
F(6) C(26) 1.337(7) yes
F(7) C(33) 1.322(6) yes
F(8) C(33) 1.300(6) yes
F(9) C(33) 1.314(6) yes
F(10) C(34) 1.307(7) yes
F(11) C(34) 1.338(6) yes
F(12) C(34) 1.348(7) yes
F(13) C(41) 1.318(6) yes
F(14) C(41) 1.303(6) yes
F(15) C(41) 1.352(6) yes
F(16) C(42) 1.342(5) yes
F(17) C(42) 1.329(6) yes
F(18) C(42) 1.329(5) yes
F(19) C(49) 1.295(7) yes
F(20) C(49) 1.305(8) yes
F(21) C(49) 1.308(7) yes
F(22) F(25) 1.36(2) yes
F(22) F(27) 1.07(2) yes
F(22) C(50) 1.31(1) yes
F(23) F(25) 1.22(3) yes
F(23) F(26) 0.90(3) yes
F(23) C(50) 1.22(1) yes
F(24) F(26) 1.59(2) yes
F(24) F(27) 1.06(3) yes
F(24) C(50) 1.38(1) yes
F(25) C(50) 1.37(1) yes
F(26) C(50) 1.31(2) yes
F(27) C(50) 1.15(1) yes
C(1) C(2) 1.401(7) yes
C(1) C(5) 1.420(7) yes
C(1) C(6) 1.499(7) yes
C(2) C(3) 1.424(7) yes
C(2) C(7) 1.500(8) yes
C(3) C(4) 1.411(7) yes
C(3) C(8) 1.489(7) yes
C(4) C(5) 1.425(7) yes
C(4) C(9) 1.510(8) yes
C(5) C(10) 1.513(8) yes
C(19) C(20) 1.402(6) yes
C(19) C(24) 1.392(6) yes
C(19) B(1) 1.637(6) yes
C(20) C(21) 1.396(6) yes
C(21) C(22) 1.382(7) yes
C(21) C(25) 1.500(7) yes
C(22) C(23) 1.386(7) yes
C(23) C(24) 1.397(6) yes
C(23) C(26) 1.487(7) yes
C(27) C(28) 1.414(6) yes
C(27) C(32) 1.399(6) yes
C(27) B(1) 1.632(6) yes
C(28) C(29) 1.388(6) yes
C(29) C(30) 1.397(6) yes
C(29) C(33) 1.483(7) yes
C(30) C(31) 1.379(7) yes
C(31) C(32) 1.398(6) yes
C(31) C(34) 1.498(7) yes
C(35) C(36) 1.406(6) yes
C(35) C(40) 1.395(6) yes
C(35) B(1) 1.635(6) yes
C(36) C(37) 1.385(6) yes
C(37) C(38) 1.386(6) yes
C(37) C(41) 1.511(6) yes
C(38) C(39) 1.386(6) yes
C(39) C(40) 1.389(6) yes
C(39) C(42) 1.495(6) yes
C(43) C(44) 1.400(6) yes
C(43) C(48) 1.405(6) yes
C(43) B(1) 1.645(6) yes
C(44) C(45) 1.390(6) yes
C(45) C(46) 1.393(7) yes
C(45) C(49) 1.478(8) yes
C(46) C(47) 1.382(7) yes
C(47) C(48) 1.392(7) yes
C(47) C(50) 1.508(7) yes
C(6) H(1) 0.950 no
C(6) H(2) 0.950 no
C(6) H(3) 0.950 no
C(7) H(4) 0.950 no
C(7) H(5) 0.950 no
C(7) H(6) 0.950 no
C(8) H(7) 0.950 no
C(8) H(8) 0.950 no
C(8) H(9) 0.950 no
C(9) H(10) 0.950 no
C(9) H(11) 0.950 no
C(9) H(12) 0.950 no
C(10) H(13) 0.950 no
C(10) H(14) 0.950 no
C(10) H(15) 0.950 no
C(11) H(16) 0.91(6) no
C(11) H(17) 1.00(6) no
C(12) H(18) 0.950 no
C(12) H(19) 0.950 no
C(12) H(20) 0.950 no
C(13) H(21) 0.950 no
C(13) H(22) 0.950 no
C(13) H(23) 0.950 no
C(14) H(24) 0.950 no
C(14) H(25) 0.950 no
C(14) H(26) 0.950 no
C(15) H(27) 0.950 no
C(15) H(28) 0.950 no
C(15) H(29) 0.950 no
C(16) H(30) 0.950 no
C(16) H(31) 0.950 no
C(16) H(32) 0.950 no
C(17) H(33) 0.950 no
C(17) H(34) 0.950 no
C(17) H(35) 0.950 no
C(18) H(36) 0.950 no
C(18) H(37) 0.950 no
C(18) H(38) 0.950 no
C(20) H(39) 0.950 no
C(22) H(40) 0.950 no
C(24) H(41) 0.950 no
C(28) H(42) 0.950 no
C(30) H(43) 0.950 no
C(32) H(44) 0.950 no
C(36) H(45) 0.950 no
C(38) H(46) 0.950 no
C(40) H(47) 0.950 no
C(44) H(48) 0.950 no
C(46) H(49) 0.950 no
C(48) H(50) 0.950 no

loop_
_geom_contact_atom_site_label_1
_geom_contact_atom_site_label_2
_geom_contact_distance
_geom_contact_site_symmetry_2
F(1) F(3) 2.830(5) 2_555
F(1) F(17) 3.223(6) 1_455
F(1) F(16) 3.540(5) 1_455
F(2) F(17) 2.989(6) 2_655
F(2) F(6) 3.011(6) 2_655
F(2) F(3) 3.386(5) 2_555
F(3) F(3) 2.853(7) 2_555
F(3) F(17) 3.155(5) 2_655
F(3) C(25) 3.266(6) 2_555
F(3) F(18) 3.285(5) 2_655
F(3) C(16) 3.493(8) 2_555
F(3) C(18) 3.507(7) 2_555
F(4) F(24) 3.30(1) 2_655
F(4) C(19) 3.493(6) 2_655
F(4) C(24) 3.537(7) 2_655
F(5) F(22) 2.61(2) 1_545
F(5) F(25) 2.83(2) 1_545
F(5) F(27) 3.53(4) 1_545
F(5) C(13) 3.549(9) 2_655
F(5) F(24) 3.56(1) 2_655
F(6) C(21) 3.468(7) 2_655
F(6) C(22) 3.530(7) 2_655
F(7) F(9) 2.973(6) 2_554
F(7) F(14) 2.986(5) 1_455
F(8) F(14) 3.356(5) 1_455
F(8) C(18) 3.469(7) 2_555
F(8) C(38) 3.556(7) 1_455
F(8) C(15) 3.562(8) 2_555
F(9) F(14) 3.114(5) 1_455
F(9) F(19) 3.446(8) 2_554
F(9) F(14) 3.484(6) 2_654
F(9) F(9) 3.560(10) 2_554
F(10) F(21) 3.027(7) 1_545
F(10) F(20) 3.176(7) 1_545
F(10) C(13) 3.486(8) 2_655
F(11) F(21) 2.955(5) 1_545
F(12) F(15) 3.378(6) 2_654
F(12) F(20) 3.573(6) 2_654
F(13) F(19) 3.083(8) 2_654
F(13) F(15) 3.274(6) 2_654
F(13) F(13) 3.466(8) 2_654
F(13) C(44) 3.580(5) 2_654
F(13) C(36) 3.593(5) 2_654
F(14) F(19) 3.325(7) 2_654
F(14) C(33) 3.443(6) 1_655
F(14) C(29) 3.526(6) 2_654
F(15) C(31) 3.283(6) 2_654
F(15) C(32) 3.411(5) 2_654
F(15) C(30) 3.421(6) 2_654
F(16) C(5) 3.172(6) 2_665
F(16) C(1) 3.305(6) 2_665
F(16) C(100) 3.347(4) 2_665
F(16) C(10) 3.355(7) 2_665
F(16) C(4) 3.571(6) 2_665
F(17) C(18) 3.453(8) 2_655
F(17) C(15) 3.454(8) 2_655
F(18) C(6) 3.454(7) 2_665
F(18) C(1) 3.552(6) 2_665
F(20) C(8) 3.598(7) 2_665
F(21) C(34) 3.585(7) 1_565
F(22) F(24) 3.26(3) 2_665
F(22) F(27) 3.37(5) 2_665
F(22) C(7) 3.56(3) 2_665
F(23) C(10) 3.56(2) 2_565
F(24) F(27) 3.07(3) 2_665
F(24) F(24) 3.58(5) 2_665
F(27) F(27) 2.88(2) 2_665
F(27) C(7) 3.25(1) 2_665
C(10) C(46) 3.418(8) 2_565
